data_2107169
loop_
_publ_author_name
'Mark, W.'
'Lindqvist, O.'
'Jumas, J.C.'
'Philippot, E.'

_publ_section_title
;
 The OD structure of Na2 Sn S3. Determination and refinement of an MDO
 structure
;
_journal_name_full 'Acta Crystallographica B (24,1968-38,1982)'
_journal_page_first 2620
_journal_page_last 2628
_journal_volume 30
_journal_year 1974
_chemical_formula_sum 'Na35 S6 Sn2'
_space_group_IT_number 162
_symmetry_space_group_name_Hall '-P 3 2'
_symmetry_space_group_name_H-M 'P -3 1 m'
_cell_angle_alpha 90
_cell_angle_beta 90
_cell_angle_gamma 120
_cell_formula_units_Z 1
_cell_length_a 6.64
_cell_length_b 6.64
_cell_length_c 39.75
_cell_volume 1517.763
_citation_journal_id_ASTM ACBCAR
_cod_data_source_file Mark_ACBCAR_1974_807.cif
_cod_data_source_block Na35S6Sn2
_cod_database_code 2107169

loop_
_symmetry_equiv_pos_as_xyz
x,y,z
-y,x-y,z
-x+y,-x,z
-y,-x,-z
x,x-y,-z
-x+y,y,-z
-x,-y,-z
y,-x+y,-z
x-y,x,-z
y,x,z
-x,-x+y,z
x-y,-y,z

loop_
_atom_site_label
_atom_site_type_symbol
_atom_site_fract_x
_atom_site_fract_y
_atom_site_fract_z
_atom_site_occupancy
_atom_site_U_iso_or_equiv
Na5 Na 0.0081 -0.0081 0.25 1 0.0
Na2 Na 0.6667 0 0.08333 1 0.0
Na4 Na 0.3333 0.6667 0.25 1 0.0
S1 S 0.3641 0 0.03662 1 0.0
Na1 Na 0 0 0 1 0.0
Na3 Na 0.32523 0.31713 0.08333 1 0.0
Sn1 Sn 0.3333 0.6667 0 1 0.0
